data_4027581
loop_
_publ_author_name
'Marco Santella'
'Virginia Mazzanti'
'Martyn Jevric'
'Christian Richard Parker'
'S\/oren Lindbaek Broman'
'Andrew D. Bond'
'Mogens Br\/ondsted Nielsen'

_publ_contact_author_address
;
University of Southern Denmark
Department of Physics and Chemistry
Campusvej 55
5230 Odense
Denmark
;
_publ_contact_author_email adb@chem.sdu.dk
_publ_contact_author_fax '+45 6615 8780'
_publ_contact_author_name 'Andrew D. Bond'
_publ_contact_author_phone '+45 6650 2545'
_publ_section_title
;
 Dihydroazulene-Buckminsterfullerene Conjugates
;
_journal_name_full 'Journal of Organic Chemistry'
_journal_page_first 8922
_journal_page_last 8932
_journal_paper_doi 10.1021/jo301306y
_journal_volume 77
_journal_year 2012
_chemical_formula_moiety 'C27 H16 N2 O, C H Cl3'
_chemical_formula_sum 'C28 H17 Cl3 N2 O'
_chemical_formula_weight 503.79
_space_group_IT_number 2
_symmetry_cell_setting triclinic
_symmetry_space_group_name_Hall '-P 1'
_symmetry_space_group_name_H-M 'P -1'
_atom_sites_solution_hydrogens geom
_atom_sites_solution_primary direct
_atom_sites_solution_secondary difmap
_audit_creation_method SHELXL-97
_cell_angle_alpha 62.988(4)
_cell_angle_beta 87.794(5)
_cell_angle_gamma 89.783(5)
_cell_formula_units_Z 2
_cell_length_a 8.1672(9)
_cell_length_b 12.5208(19)
_cell_length_c 12.8466(18)
_cell_measurement_reflns_used 2962
_cell_measurement_temperature 150(2)
_cell_measurement_theta_max 24.89
_cell_measurement_theta_min 3.08
_cell_volume 1169.4(3)
_computing_cell_refinement 'SAINT v.7.68a (Bruker, 2010)'
_computing_data_collection 'APEX2 v2010.1-2 (Bruker, 2010)'
_computing_data_reduction SAINT
_computing_molecular_graphics SHELXTL
_computing_publication_material SHELXTL
_computing_structure_refinement SHELXTL
_computing_structure_solution 'SHELXTL v.6.12 (Sheldrick, 2008)'
_diffrn_ambient_temperature 150(2)
_diffrn_measured_fraction_theta_full 0.987
_diffrn_measured_fraction_theta_max 0.970
_diffrn_measurement_device_type 'Bruker Nonius X8APEX-II CCD'
_diffrn_measurement_method '\w and \f scans'
_diffrn_radiation_monochromator graphite
_diffrn_radiation_source 'fine-focus sealed tube'
_diffrn_radiation_type MoK\a
_diffrn_radiation_wavelength 0.71073
_diffrn_reflns_av_R_equivalents 0.0486
_diffrn_reflns_av_sigmaI/netI 0.0660
_diffrn_reflns_limit_h_max 9
_diffrn_reflns_limit_h_min -9
_diffrn_reflns_limit_k_max 15
_diffrn_reflns_limit_k_min -15
_diffrn_reflns_limit_l_max 15
_diffrn_reflns_limit_l_min -15
_diffrn_reflns_number 11706
_diffrn_reflns_theta_full 25.00
_diffrn_reflns_theta_max 25.86
_diffrn_reflns_theta_min 3.56
_diffrn_standards_number 0
_exptl_absorpt_coefficient_mu 0.417
_exptl_absorpt_correction_T_max 0.979
_exptl_absorpt_correction_T_min 0.686
_exptl_absorpt_correction_type multi-scan
_exptl_absorpt_process_details 'SADABS (Sheldrick, 2008)'
_exptl_crystal_colour yellow
_exptl_crystal_density_diffrn 1.431
_exptl_crystal_description needle
_exptl_crystal_F_000 516
_exptl_crystal_size_max 0.60
_exptl_crystal_size_mid 0.05
_exptl_crystal_size_min 0.05
_refine_diff_density_max 0.353
_refine_diff_density_min -0.373
_refine_diff_density_rms 0.056
_refine_ls_extinction_method none
_refine_ls_goodness_of_fit_ref 1.017
_refine_ls_hydrogen_treatment constr
_refine_ls_matrix_type full
_refine_ls_number_parameters 307
_refine_ls_number_reflns 4396
_refine_ls_number_restraints 0
_refine_ls_restrained_S_all 1.017
_refine_ls_R_factor_all 0.0781
_refine_ls_R_factor_gt 0.0458
_refine_ls_shift/su_max 0.000
_refine_ls_shift/su_mean 0.000
_refine_ls_structure_factor_coef Fsqd
_refine_ls_weighting_details 'calc w=1/[\s^2^(Fo^2^)+(0.0473P)^2^+0.0882P] where P=(Fo^2^+2Fc^2^)/3'
_refine_ls_weighting_scheme calc
_refine_ls_wR_factor_gt 0.0986
_refine_ls_wR_factor_ref 0.1121
_reflns_number_gt 3017
_reflns_number_total 4396
_reflns_threshold_expression I>2\s(I)
_cod_data_source_file jo301306y_si_002.cif
_cod_data_source_block 17
_cod_database_code 4027581

loop_
_symmetry_equiv_pos_as_xyz
'x, y, z'
'-x, -y, -z'

loop_
_atom_site_label
_atom_site_type_symbol
_atom_site_fract_x
_atom_site_fract_y
_atom_site_fract_z
_atom_site_U_iso_or_equiv
_atom_site_adp_type
_atom_site_occupancy
_atom_site_symmetry_multiplicity
_atom_site_calc_flag
_atom_site_refinement_flags
O1 O 0.1066(2) 1.07666(18) -0.34463(17) 0.0445(5) Uani 1 1 d .
N1 N 0.5847(3) 0.5993(2) 0.7860(2) 0.0387(6) Uani 1 1 d .
N2 N 1.0554(3) 0.7298(2) 0.62279(19) 0.0364(6) Uani 1 1 d .
C1 C 0.9756(3) 0.3338(2) 0.8239(2) 0.0288(6) Uani 1 1 d .
C2 C 0.9167(3) 0.3617(2) 0.7105(2) 0.0267(6) Uani 1 1 d .
H2A H 0.9229 0.3075 0.6776 0.032 Uiso 1 1 calc R
C3 C 0.8522(3) 0.4712(2) 0.6553(2) 0.0224(5) Uani 1 1 d .
C4 C 0.8711(3) 0.5369(2) 0.7316(2) 0.0241(6) Uani 1 1 d .
C5 C 0.9521(3) 0.4419(2) 0.8467(2) 0.0301(6) Uani 1 1 d .
H5A H 0.8714 0.4199 0.9141 0.036 Uiso 1 1 calc R
C6 C 1.1104(3) 0.4796(3) 0.8769(2) 0.0386(7) Uani 1 1 d .
H6A H 1.1522 0.5583 0.8285 0.046 Uiso 1 1 calc R
C7 C 1.1945(3) 0.4076(3) 0.9686(2) 0.0419(7) Uani 1 1 d .
H7A H 1.2871 0.4422 0.9851 0.050 Uiso 1 1 calc R
C8 C 1.1608(3) 0.2832(3) 1.0454(3) 0.0474(8) Uani 1 1 d .
H8A H 1.1902 0.2543 1.1244 0.057 Uiso 1 1 calc R
C9 C 1.0921(3) 0.2043(3) 1.0165(3) 0.0475(8) Uani 1 1 d .
H9A H 1.0824 0.1240 1.0764 0.057 Uiso 1 1 calc R
C10 C 1.0307(3) 0.2275(2) 0.9039(2) 0.0390(7) Uani 1 1 d .
H10A H 1.0292 0.1625 0.8848 0.047 Uiso 1 1 calc R
C11 C 0.7095(3) 0.5735(2) 0.7612(2) 0.0264(6) Uani 1 1 d .
C12 C 0.9744(3) 0.6465(2) 0.6700(2) 0.0259(6) Uani 1 1 d .
C13 C 0.7746(3) 0.5266(2) 0.5420(2) 0.0229(5) Uani 1 1 d .
C14 C 0.7323(3) 0.4561(2) 0.4871(2) 0.0280(6) Uani 1 1 d .
H14A H 0.7546 0.3727 0.5242 0.034 Uiso 1 1 calc R
C15 C 0.6592(3) 0.5052(2) 0.3810(2) 0.0277(6) Uani 1 1 d .
H15A H 0.6325 0.4556 0.3458 0.033 Uiso 1 1 calc R
C16 C 0.6239(3) 0.6272(2) 0.3245(2) 0.0266(6) Uani 1 1 d .
C17 C 0.6639(3) 0.6980(2) 0.3784(2) 0.0280(6) Uani 1 1 d .
H17A H 0.6402 0.7811 0.3416 0.034 Uiso 1 1 calc R
C18 C 0.7379(3) 0.6480(2) 0.4851(2) 0.0256(6) Uani 1 1 d .
H18A H 0.7643 0.6977 0.5203 0.031 Uiso 1 1 calc R
C19 C 0.5475(3) 0.6819(2) 0.2137(2) 0.0293(6) Uani 1 1 d .
C20 C 0.4853(3) 0.7322(2) 0.1209(2) 0.0298(6) Uani 1 1 d .
C21 C 0.4106(3) 0.7959(2) 0.0100(2) 0.0291(6) Uani 1 1 d .
C22 C 0.3988(3) 0.7443(2) -0.0669(2) 0.0308(6) Uani 1 1 d .
H22A H 0.4413 0.6669 -0.0461 0.037 Uiso 1 1 calc R
C23 C 0.3252(3) 0.8067(2) -0.1725(2) 0.0300(6) Uani 1 1 d .
H23A H 0.3181 0.7717 -0.2241 0.036 Uiso 1 1 calc R
C24 C 0.2615(3) 0.9198(2) -0.2042(2) 0.0272(6) Uani 1 1 d .
C25 C 0.2761(3) 0.9719(2) -0.1291(2) 0.0307(6) Uani 1 1 d .
H25A H 0.2351 1.0500 -0.1509 0.037 Uiso 1 1 calc R
C26 C 0.3492(3) 0.9111(2) -0.0241(2) 0.0314(6) Uani 1 1 d .
H26A H 0.3582 0.9475 0.0261 0.038 Uiso 1 1 calc R
C27 C 0.1744(3) 0.9817(3) -0.3135(2) 0.0347(7) Uani 1 1 d .
H27A H 0.1713 0.9444 -0.3634 0.042 Uiso 1 1 calc R
C28 C 0.2643(3) 0.9275(2) 0.3959(2) 0.0289(6) Uani 1 1 d .
H28A H 0.1602 0.8827 0.4341 0.035 Uiso 1 1 calc R
Cl1 Cl 0.42366(8) 0.86327(6) 0.49292(6) 0.0392(2) Uani 1 1 d .
Cl2 Cl 0.23970(10) 1.07850(7) 0.36555(7) 0.0549(3) Uani 1 1 d .
Cl3 Cl 0.30348(9) 0.91579(8) 0.26604(6) 0.0493(2) Uani 1 1 d .

loop_
_atom_site_aniso_label
_atom_site_aniso_U_11
_atom_site_aniso_U_22
_atom_site_aniso_U_33
_atom_site_aniso_U_23
_atom_site_aniso_U_13
_atom_site_aniso_U_12
O1 0.0406(11) 0.0377(13) 0.0485(13) -0.0127(10) -0.0167(9) 0.0048(10)
N1 0.0337(13) 0.0485(16) 0.0436(15) -0.0292(13) -0.0064(11) 0.0063(11)
N2 0.0400(13) 0.0319(14) 0.0344(14) -0.0123(12) -0.0056(11) -0.0010(11)
C1 0.0211(13) 0.0299(15) 0.0290(15) -0.0079(13) 0.0004(11) 0.0032(11)
C2 0.0240(13) 0.0257(15) 0.0314(15) -0.0140(13) 0.0009(11) 0.0017(11)
C3 0.0212(12) 0.0238(14) 0.0226(14) -0.0112(12) 0.0010(10) 0.0001(10)
C4 0.0254(13) 0.0229(14) 0.0214(14) -0.0076(11) -0.0049(10) 0.0030(11)
C5 0.0305(14) 0.0302(15) 0.0230(14) -0.0063(12) -0.0027(11) 0.0052(12)
C6 0.0416(16) 0.0416(18) 0.0341(17) -0.0181(15) -0.0100(13) 0.0075(14)
C7 0.0373(16) 0.054(2) 0.0359(17) -0.0208(16) -0.0090(13) 0.0107(14)
C8 0.0371(17) 0.064(2) 0.0278(17) -0.0088(17) -0.0047(13) 0.0116(16)
C9 0.0305(15) 0.0425(19) 0.0378(19) 0.0092(15) 0.0002(13) 0.0093(14)
C10 0.0259(14) 0.0315(17) 0.0455(18) -0.0052(14) -0.0016(13) 0.0059(12)
C11 0.0326(15) 0.0257(14) 0.0234(14) -0.0129(12) -0.0085(11) 0.0029(12)
C12 0.0288(13) 0.0268(15) 0.0233(14) -0.0119(12) -0.0082(11) 0.0052(12)
C13 0.0205(12) 0.0261(14) 0.0237(14) -0.0128(12) 0.0005(10) 0.0007(10)
C14 0.0269(13) 0.0263(14) 0.0323(15) -0.0148(12) 0.0003(11) 0.0011(11)
C15 0.0277(13) 0.0337(16) 0.0295(15) -0.0211(13) -0.0002(11) -0.0024(12)
C16 0.0205(13) 0.0358(16) 0.0244(14) -0.0145(13) -0.0015(10) 0.0008(11)
C17 0.0287(13) 0.0283(15) 0.0256(15) -0.0107(12) -0.0036(11) 0.0036(11)
C18 0.0262(13) 0.0267(14) 0.0271(14) -0.0150(12) -0.0025(11) -0.0004(11)
C19 0.0261(13) 0.0356(16) 0.0315(16) -0.0201(14) 0.0001(12) -0.0006(12)
C20 0.0253(13) 0.0389(17) 0.0301(16) -0.0199(14) -0.0018(12) 0.0002(12)
C21 0.0231(13) 0.0407(17) 0.0240(14) -0.0151(13) -0.0012(11) -0.0026(12)
C22 0.0292(14) 0.0350(16) 0.0325(16) -0.0187(13) -0.0047(12) 0.0073(12)
C23 0.0292(14) 0.0375(16) 0.0286(15) -0.0195(13) -0.0043(11) 0.0014(12)
C24 0.0225(13) 0.0309(15) 0.0275(15) -0.0128(12) -0.0003(11) -0.0007(11)
C25 0.0315(14) 0.0297(15) 0.0320(16) -0.0151(13) 0.0020(12) 0.0011(12)
C26 0.0328(14) 0.0370(17) 0.0296(16) -0.0197(14) 0.0007(12) -0.0031(12)
C27 0.0325(15) 0.0350(17) 0.0341(17) -0.0130(14) -0.0093(12) -0.0003(13)
C28 0.0316(14) 0.0265(15) 0.0280(15) -0.0116(12) -0.0053(11) 0.0058(11)
Cl1 0.0367(4) 0.0442(5) 0.0398(4) -0.0210(4) -0.0142(3) 0.0123(3)
Cl2 0.0821(6) 0.0324(4) 0.0550(5) -0.0218(4) -0.0331(4) 0.0193(4)
Cl3 0.0526(5) 0.0696(6) 0.0360(4) -0.0327(4) -0.0048(3) 0.0079(4)

loop_
_atom_type_symbol
_atom_type_description
_atom_type_scat_dispersion_real
_atom_type_scat_dispersion_imag
_atom_type_scat_source
C C 0.0033 0.0016 'International Tables Vol C Tables 4.2.6.8 and 6.1.1.4'
H H 0.0000 0.0000 'International Tables Vol C Tables 4.2.6.8 and 6.1.1.4'
N N 0.0061 0.0033 'International Tables Vol C Tables 4.2.6.8 and 6.1.1.4'
O O 0.0106 0.0060 'International Tables Vol C Tables 4.2.6.8 and 6.1.1.4'
Cl Cl 0.1484 0.1585 'International Tables Vol C Tables 4.2.6.8 and 6.1.1.4'

loop_
_geom_angle_atom_site_label_1
_geom_angle_atom_site_label_2
_geom_angle_atom_site_label_3
_geom_angle
C10 C1 C2 127.4(3)
C10 C1 C5 123.5(2)
C2 C1 C5 108.9(2)
C3 C2 C1 114.1(2)
C3 C2 H2A 123.0
C1 C2 H2A 123.0
C2 C3 C13 128.7(2)
C2 C3 C4 108.8(2)
C13 C3 C4 122.5(2)
C12 C4 C11 107.6(2)
C12 C4 C3 111.12(19)
C11 C4 C3 111.37(18)
C12 C4 C5 111.74(19)
C11 C4 C5 110.14(19)
C3 C4 C5 104.92(19)
C6 C5 C1 111.2(2)
C6 C5 C4 116.3(2)
C1 C5 C4 103.25(19)
C6 C5 H5A 108.6
C1 C5 H5A 108.6
C4 C5 H5A 108.6
C7 C6 C5 122.7(3)
C7 C6 H6A 118.6
C5 C6 H6A 118.6
C6 C7 C8 127.1(3)
C6 C7 H7A 116.4
C8 C7 H7A 116.4
C9 C8 C7 126.2(3)
C9 C8 H8A 116.9
C7 C8 H8A 116.9
C8 C9 C10 127.2(3)
C8 C9 H9A 116.4
C10 C9 H9A 116.4
C1 C10 C9 125.3(3)
C1 C10 H10A 117.3
C9 C10 H10A 117.3
N1 C11 C4 178.6(3)
N2 C12 C4 179.1(3)
C18 C13 C14 117.3(2)
C18 C13 C3 122.8(2)
C14 C13 C3 119.9(2)
C15 C14 C13 121.4(2)
C15 C14 H14A 119.3
C13 C14 H14A 119.3
C14 C15 C16 120.8(2)
C14 C15 H15A 119.6
C16 C15 H15A 119.6
C15 C16 C17 118.4(2)
C15 C16 C19 122.5(2)
C17 C16 C19 119.1(2)
C18 C17 C16 120.5(2)
C18 C17 H17A 119.8
C16 C17 H17A 119.8
C17 C18 C13 121.7(2)
C17 C18 H18A 119.2
C13 C18 H18A 119.2
C20 C19 C16 177.2(3)
C19 C20 C21 178.2(3)
C26 C21 C22 118.6(2)
C26 C21 C20 120.5(2)
C22 C21 C20 120.9(2)
C23 C22 C21 119.9(2)
C23 C22 H22A 120.1
C21 C22 H22A 120.1
C22 C23 C24 120.9(2)
C22 C23 H23A 119.5
C24 C23 H23A 119.5
C23 C24 C25 119.2(2)
C23 C24 C27 120.3(2)
C25 C24 C27 120.5(2)
C26 C25 C24 120.4(3)
C26 C25 H25A 119.8
C24 C25 H25A 119.8
C25 C26 C21 120.9(2)
C25 C26 H26A 119.6
C21 C26 H26A 119.6
O1 C27 C24 124.8(3)
O1 C27 H27A 117.6
C24 C27 H27A 117.6
Cl3 C28 Cl1 110.62(14)
Cl3 C28 Cl2 110.55(14)
Cl1 C28 Cl2 110.27(13)
Cl3 C28 H28A 108.4
Cl1 C28 H28A 108.4
Cl2 C28 H28A 108.4

loop_
_geom_bond_atom_site_label_1
_geom_bond_atom_site_label_2
_geom_bond_distance
O1 C27 1.208(3)
N1 C11 1.144(3)
N2 C12 1.138(3)
C1 C10 1.348(4)
C1 C2 1.437(3)
C1 C5 1.520(3)
C2 C3 1.342(3)
C2 H2A 0.9500
C3 C13 1.466(3)
C3 C4 1.551(3)
C4 C12 1.480(3)
C4 C11 1.488(4)
C4 C5 1.584(3)
C5 C6 1.502(3)
C5 H5A 1.0000
C6 C7 1.329(4)
C6 H6A 0.9500
C7 C8 1.436(4)
C7 H7A 0.9500
C8 C9 1.336(4)
C8 H8A 0.9500
C9 C10 1.450(4)
C9 H9A 0.9500
C10 H10A 0.9500
C13 C18 1.391(3)
C13 C14 1.409(3)
C14 C15 1.375(3)
C14 H14A 0.9500
C15 C16 1.396(3)
C15 H15A 0.9500
C16 C17 1.397(3)
C16 C19 1.436(4)
C17 C18 1.384(3)
C17 H17A 0.9500
C18 H18A 0.9500
C19 C20 1.199(3)
C20 C21 1.438(4)
C21 C26 1.400(4)
C21 C22 1.410(3)
C22 C23 1.381(3)
C22 H22A 0.9500
C23 C24 1.388(3)
C23 H23A 0.9500
C24 C25 1.398(3)
C24 C27 1.471(3)
C25 C26 1.371(4)
C25 H25A 0.9500
C26 H26A 0.9500
C27 H27A 0.9500
C28 Cl3 1.757(3)
C28 Cl1 1.761(2)
C28 Cl2 1.761(3)
C28 H28A 1.0000

loop_
_geom_torsion_atom_site_label_1
_geom_torsion_atom_site_label_2
_geom_torsion_atom_site_label_3
_geom_torsion_atom_site_label_4
_geom_torsion
C10 C1 C2 C3 172.8(2)
C5 C1 C2 C3 -2.1(3)
C1 C2 C3 C13 -176.9(2)
C1 C2 C3 C4 3.1(3)
C2 C3 C4 C12 118.2(2)
C13 C3 C4 C12 -61.9(3)
C2 C3 C4 C11 -121.9(2)
C13 C3 C4 C11 58.1(3)
C2 C3 C4 C5 -2.7(2)
C13 C3 C4 C5 177.2(2)
C10 C1 C5 C6 59.7(3)
C2 C1 C5 C6 -125.2(2)
C10 C1 C5 C4 -174.9(2)
C2 C1 C5 C4 0.2(2)
C12 C4 C5 C6 3.0(3)
C11 C4 C5 C6 -116.6(2)
C3 C4 C5 C6 123.5(2)
C12 C4 C5 C1 -119.0(2)
C11 C4 C5 C1 121.4(2)
C3 C4 C5 C1 1.5(2)
C1 C5 C6 C7 -59.9(3)
C4 C5 C6 C7 -177.6(3)
C5 C6 C7 C8 6.3(5)
C6 C7 C8 C9 31.1(5)
C7 C8 C9 C10 -2.8(5)
C2 C1 C10 C9 178.7(2)
C5 C1 C10 C9 -7.2(4)
C8 C9 C10 C1 -26.5(5)
C2 C3 C13 C18 -168.6(2)
C4 C3 C13 C18 11.5(3)
C2 C3 C13 C14 12.2(4)
C4 C3 C13 C14 -167.8(2)
C18 C13 C14 C15 0.7(3)
C3 C13 C14 C15 180.0(2)
C13 C14 C15 C16 -0.3(4)
C14 C15 C16 C17 -0.2(4)
C14 C15 C16 C19 -179.9(2)
C15 C16 C17 C18 0.4(4)
C19 C16 C17 C18 -179.9(2)
C16 C17 C18 C13 -0.1(4)
C14 C13 C18 C17 -0.5(3)
C3 C13 C18 C17 -179.7(2)
C26 C21 C22 C23 -1.1(4)
C20 C21 C22 C23 179.4(2)
C21 C22 C23 C24 -0.3(4)
C22 C23 C24 C25 1.6(4)
C22 C23 C24 C27 -176.1(2)
C23 C24 C25 C26 -1.4(4)
C27 C24 C25 C26 176.3(2)
C24 C25 C26 C21 0.0(4)
C22 C21 C26 C25 1.2(4)
C20 C21 C26 C25 -179.3(2)
C23 C24 C27 O1 175.3(2)
C25 C24 C27 O1 -2.4(4)
